data_2215792
loop_
_publ_author_name
'Kerscher, Tobias'
'Kl\"ufers, Peter'
'K\"ugel, Wolfgang'

_publ_section_title
;
 Hydrogen-bond thio acceptors in <i>O</i>-methyl
 3,4-dimethylpyrrole-2-thiocarboxylate
;
_journal_coeditor_code BT2521
_journal_issue 11
_journal_name_full 'Acta Crystallographica Section E'
_journal_page_first o4217
_journal_page_last o4217
_journal_paper_doi 10.1107/S1600536807047599
_journal_volume 63
_journal_year 2007
_chemical_formula_iupac 'C8 H11 N O S'
_chemical_formula_moiety 'C8 H11 N O S'
_chemical_formula_sum 'C8 H11 N O S'
_chemical_formula_weight 169.24
_chemical_name_systematic
;
<i>O</i>-methyl 3,4-dimethylpyrrole-2-thiocarboxylate
;
_space_group_IT_number 14
_symmetry_cell_setting monoclinic
_symmetry_space_group_name_Hall '-P 2ybc'
_symmetry_space_group_name_H-M 'P 1 21/c 1'
_atom_sites_solution_hydrogens geom
_atom_sites_solution_primary direct
_atom_sites_solution_secondary difmap
_audit_creation_method SHELXL-97
_cell_angle_alpha 90.00
_cell_angle_beta 96.928(2)
_cell_angle_gamma 90.00
_cell_formula_units_Z 4
_cell_length_a 7.4399(2)
_cell_length_b 13.9413(5)
_cell_length_c 8.4118(2)
_cell_measurement_reflns_used 15311
_cell_measurement_temperature 200(2)
_cell_measurement_theta_max 27.485
_cell_measurement_theta_min 3.134
_cell_volume 866.12(4)
_computing_cell_refinement 'SCALEPACK (Otwinowski & Minor, 1997)'
_computing_data_collection 'COLLECT (Nonius, 2004)'
_computing_data_reduction 'SCALEPACK and DENZO (Otwinowski & Minor, 1997)'
_computing_molecular_graphics 'ORTEPIII (Burnett & Johnson, 1996)'
_computing_publication_material 'SHELXL97 (Sheldrick, 1997)'
_computing_structure_refinement 'SHELXL97 (Sheldrick, 1997)'
_computing_structure_solution 'SHELXS97 (Sheldrick, 1997)'
_diffrn_ambient_temperature 200(2)
_diffrn_measured_fraction_theta_full 0.994
_diffrn_measured_fraction_theta_max 0.994
_diffrn_measurement_device '95mm CCD camera on \k-goniostat'
_diffrn_measurement_device_type 'Nonius KappaCCD'
_diffrn_measurement_method 'CCD; rotation images; thick slices'
_diffrn_radiation_monochromator 'MONTEL, graded multilayered X-ray optics'
_diffrn_radiation_source 'rotating anode'
_diffrn_radiation_type MoK\a
_diffrn_radiation_wavelength 0.71073
_diffrn_reflns_av_R_equivalents 0.0152
_diffrn_reflns_av_sigmaI/netI 0.0217
_diffrn_reflns_limit_h_max 9
_diffrn_reflns_limit_h_min -9
_diffrn_reflns_limit_k_max 17
_diffrn_reflns_limit_k_min -18
_diffrn_reflns_limit_l_max 10
_diffrn_reflns_limit_l_min -10
_diffrn_reflns_number 3806
_diffrn_reflns_theta_full 27.49
_diffrn_reflns_theta_max 27.49
_diffrn_reflns_theta_min 3.75
_exptl_absorpt_coefficient_mu 0.315
_exptl_absorpt_correction_type none
_exptl_crystal_colour colourless
_exptl_crystal_density_diffrn 1.298
_exptl_crystal_density_method 'not measured'
_exptl_crystal_description block
_exptl_crystal_F_000 360
_exptl_crystal_size_max 0.25
_exptl_crystal_size_mid 0.21
_exptl_crystal_size_min 0.18
_refine_diff_density_max 0.331
_refine_diff_density_min -0.285
_refine_ls_extinction_method none
_refine_ls_goodness_of_fit_ref 1.096
_refine_ls_hydrogen_treatment refU
_refine_ls_matrix_type full
_refine_ls_number_parameters 109
_refine_ls_number_reflns 1980
_refine_ls_number_restraints 0
_refine_ls_restrained_S_all 1.096
_refine_ls_R_factor_all 0.0462
_refine_ls_R_factor_gt 0.0405
_refine_ls_shift/su_max 0.000
_refine_ls_shift/su_mean 0.000
_refine_ls_structure_factor_coef Fsqd
_refine_ls_weighting_details 'calc w=1/[\s^2^(Fo^2^)+(0.0618P)^2^+0.2807P] where P=(Fo^2^+2Fc^2^)/3'
_refine_ls_weighting_scheme calc
_refine_ls_wR_factor_gt 0.1133
_refine_ls_wR_factor_ref 0.1184
_reflns_number_gt 1724
_reflns_number_total 1980
_reflns_threshold_expression I>2\s(I)
_cod_data_source_file bt2521.cif
_cod_data_source_block I
_cod_original_sg_symbol_H-M 'P 21/c'
_cod_database_code 2215792
_cod_database_fobs_code 2215792

loop_
_symmetry_equiv_pos_as_xyz
'x, y, z'
'-x, y+1/2, -z+1/2'
'-x, -y, -z'
'x, -y-1/2, z-1/2'

loop_
_atom_site_type_symbol
_atom_site_label
_atom_site_fract_x
_atom_site_fract_y
_atom_site_fract_z
_atom_site_U_iso_or_equiv
_atom_site_adp_type
_atom_site_calc_flag
_atom_site_refinement_flags
_atom_site_occupancy
S S 0.45898(6) 0.33388(3) 0.54208(6) 0.04671(18) Uani d . 1
O O 0.68081(15) 0.20285(8) 0.44864(14) 0.0402(3) Uani d . 1
N N 0.73885(19) 0.45490(10) 0.39510(17) 0.0379(3) Uani d . 1
H H7 0.658(3) 0.4848(15) 0.435(3) 0.048(6) Uiso d . 1
C C1 0.7642(2) 0.35680(11) 0.39575(18) 0.0324(3) Uani d . 1
C C2 0.9182(2) 0.33903(10) 0.31993(18) 0.0329(3) Uani d . 1
C C3 0.9836(2) 0.42870(11) 0.27372(19) 0.0367(3) Uani d . 1
C C4 0.8693(2) 0.49803(12) 0.3232(2) 0.0408(4) Uani d . 1
H H4 0.8810 0.5652 0.3087 0.054(6) Uiso calc R 1
C C5 1.0016(2) 0.24411(12) 0.2895(2) 0.0405(4) Uani d . 1
H H51 0.9072 0.1997 0.2434 0.097(3) Uiso calc R 1
H H52 1.0608 0.2179 0.3906 0.097(3) Uiso calc R 1
H H53 1.0915 0.2525 0.2145 0.097(3) Uiso calc R 1
C C6 1.1463(2) 0.44705(14) 0.1889(2) 0.0482(4) Uani d . 1
H H61 1.1655 0.5163 0.1810 0.097(3) Uiso calc R 1
H H62 1.1266 0.4193 0.0812 0.097(3) Uiso calc R 1
H H63 1.2531 0.4175 0.2491 0.097(3) Uiso calc R 1
C C7 0.6373(2) 0.29558(11) 0.46148(18) 0.0331(3) Uani d . 1
C C8 0.5583(2) 0.13178(13) 0.4981(2) 0.0457(4) Uani d . 1
H H81 0.4432 0.1349 0.4281 0.097(3) Uiso calc R 1
H H82 0.5369 0.1442 0.6089 0.097(3) Uiso calc R 1
H H83 0.6114 0.0678 0.4909 0.097(3) Uiso calc R 1

loop_
_atom_site_aniso_label
_atom_site_aniso_U_11
_atom_site_aniso_U_22
_atom_site_aniso_U_33
_atom_site_aniso_U_12
_atom_site_aniso_U_13
_atom_site_aniso_U_23
S 0.0442(3) 0.0386(3) 0.0618(3) 0.00333(17) 0.0247(2) 0.00071(18)
O 0.0395(6) 0.0279(6) 0.0560(7) -0.0006(4) 0.0165(5) 0.0023(5)
N 0.0409(7) 0.0272(7) 0.0481(8) 0.0021(5) 0.0153(6) -0.0026(6)
C1 0.0348(7) 0.0260(7) 0.0367(7) 0.0016(6) 0.0062(6) -0.0008(5)
C2 0.0349(7) 0.0299(7) 0.0340(7) 0.0018(6) 0.0047(6) -0.0011(6)
C3 0.0380(8) 0.0330(8) 0.0403(8) -0.0015(6) 0.0093(6) 0.0009(6)
C4 0.0453(9) 0.0274(7) 0.0516(9) -0.0024(6) 0.0140(7) 0.0018(6)
C5 0.0396(8) 0.0332(8) 0.0500(9) 0.0067(6) 0.0104(7) -0.0020(7)
C6 0.0451(9) 0.0466(10) 0.0563(10) -0.0021(8) 0.0202(8) 0.0057(8)
C7 0.0342(7) 0.0312(7) 0.0341(7) 0.0008(6) 0.0043(6) -0.0005(6)
C8 0.0456(9) 0.0325(8) 0.0618(11) -0.0076(7) 0.0176(8) 0.0040(8)

loop_
_atom_type_symbol
_atom_type_description
_atom_type_scat_dispersion_real
_atom_type_scat_dispersion_imag
_atom_type_scat_source
C C 0.0033 0.0016 'International Tables Vol C Tables 4.2.6.8 and 6.1.1.4'
H H 0.0000 0.0000 'International Tables Vol C Tables 4.2.6.8 and 6.1.1.4'
N N 0.0061 0.0033 'International Tables Vol C Tables 4.2.6.8 and 6.1.1.4'
O O 0.0106 0.0060 'International Tables Vol C Tables 4.2.6.8 and 6.1.1.4'
S S 0.1246 0.1234 'International Tables Vol C Tables 4.2.6.8 and 6.1.1.4'

loop_
_geom_angle_atom_site_label_1
_geom_angle_atom_site_label_2
_geom_angle_atom_site_label_3
_geom_angle
_geom_angle_publ_flag
C7 O C8 118.20(13) ?
C4 N C1 109.80(14) ?
C4 N H7 123.6(14) ?
C1 N H7 126.6(14) ?
N C1 C2 107.02(13) ?
N C1 C7 119.71(14) ?
C2 C1 C7 133.22(14) ?
C1 C2 C3 107.27(13) ?
C1 C2 C5 127.87(14) ?
C3 C2 C5 124.85(15) ?
C4 C3 C2 106.88(14) ?
C4 C3 C6 125.78(15) ?
C2 C3 C6 127.34(15) ?
N C4 C3 109.02(14) ?
N C4 H4 125.5 ?
C3 C4 H4 125.5 ?
C2 C5 H51 109.5 n
C2 C5 H52 109.5 n
H51 C5 H52 109.5 n
C2 C5 H53 109.5 n
H51 C5 H53 109.5 n
H52 C5 H53 109.5 n
C3 C6 H61 109.5 n
C3 C6 H62 109.5 n
H61 C6 H62 109.5 n
C3 C6 H63 109.5 n
H61 C6 H63 109.5 n
H62 C6 H63 109.5 n
O C7 C1 111.52(13) ?
O C7 S 124.00(12) ?
C1 C7 S 124.48(12) ?
O C8 H81 109.5 n
O C8 H82 109.5 n
H81 C8 H82 109.5 n
O C8 H83 109.5 n
H81 C8 H83 109.5 n
H82 C8 H83 109.5 n

loop_
_geom_bond_atom_site_label_1
_geom_bond_atom_site_label_2
_geom_bond_distance
_geom_bond_publ_flag
S C7 1.6498(16) ?
O C7 1.3403(19) ?
O C8 1.441(2) ?
N C4 1.346(2) ?
N C1 1.381(2) ?
N H7 0.84(2) ?
C1 C2 1.399(2) ?
C1 C7 1.432(2) ?
C2 C3 1.413(2) ?
C2 C5 1.497(2) ?
C3 C4 1.385(2) ?
C3 C6 1.499(2) ?
C4 H4 0.9500 n
C5 H51 0.9800 n
C5 H52 0.9800 n
C5 H53 0.9800 n
C6 H61 0.9800 n
C6 H62 0.9800 n
C6 H63 0.9800 n
C8 H81 0.9800 n
C8 H82 0.9800 n
C8 H83 0.9800 n

loop_
_geom_hbond_atom_site_label_D
_geom_hbond_atom_site_label_H
_geom_hbond_atom_site_label_A
_geom_hbond_site_symmetry_A
_geom_hbond_distance_DH
_geom_hbond_distance_HA
_geom_hbond_distance_DA
_geom_hbond_angle_DHA
N H7 S 3_666 0.84(2) 2.69(2) 3.3622(15) 138.7(18)

loop_
_cod_related_entry_id
_cod_related_entry_database
_cod_related_entry_code
1 ChemSpider 21121357
